data_7012000
loop_
_publ_author_name
'Kessler, Vadim G.'
'Gohil, Suresh'
'Parola, Stephane'

_publ_section_title
;
 Interaction of some divalent metal acetylacetonates with Al, Ti, Nb
 and Ta isopropoxides. Factors influencing the formation and stability
 of heterometallic alkoxide complexes
;
_journal_coden_ASTM DTARAF
_journal_issue 4
_journal_name_full 'Dalton Transactions'
_journal_page_first 544
_journal_page_last 550
_journal_paper_doi 10.1039/b206662a
_journal_year 2003
_chemical_formula_sum 'C26 H44 Co2 O10'
_chemical_formula_weight 634.47
_space_group_IT_number 14
_symmetry_cell_setting monoclinic
_symmetry_space_group_name_Hall '-P 2yn'
_symmetry_space_group_name_H-M 'P 1 21/n 1'
_atom_sites_solution_hydrogens geom
_atom_sites_solution_primary direct
_atom_sites_solution_secondary difmap
_audit_creation_method SHELXL-97
_cell_angle_alpha 90.00
_cell_angle_beta 97.481(3)
_cell_angle_gamma 90.00
_cell_formula_units_Z 2
_cell_length_a 9.4213(14)
_cell_length_b 8.4980(13)
_cell_length_c 19.315(3)
_cell_measurement_reflns_used 999(I>2sigma(I))
_cell_measurement_temperature 295(2)
_cell_measurement_theta_max 28.96
_cell_measurement_theta_min 2.13
_cell_volume 1533.2(4)
_computing_cell_refinement 'Bruker SMART'
_computing_data_collection 'Bruker SMART'
_computing_data_reduction 'Bruker SAINTPLUS'
_computing_molecular_graphics 'Bruker SHELXTL-NT'
_computing_publication_material 'Bruker SHELXTL-NT'
_computing_structure_refinement 'SHELXL-97 (Sheldrick, 1997)'
_computing_structure_solution 'SHELXS-97 (Sheldrick, 1990)'
_diffrn_ambient_temperature 295(2)
_diffrn_measured_fraction_theta_full 0.915
_diffrn_measured_fraction_theta_max 0.915
_diffrn_measurement_device_type 'Bruker SMART CCD 1k'
_diffrn_measurement_method 'Bruker SMART'
_diffrn_radiation_monochromator graphite
_diffrn_radiation_source 'fine-focus sealed tube'
_diffrn_radiation_type MoK\a
_diffrn_radiation_wavelength 0.71073
_diffrn_reflns_av_R_equivalents 0.0659
_diffrn_reflns_av_sigmaI/netI 0.1016
_diffrn_reflns_limit_h_max 12
_diffrn_reflns_limit_h_min -11
_diffrn_reflns_limit_k_max 11
_diffrn_reflns_limit_k_min -9
_diffrn_reflns_limit_l_max 25
_diffrn_reflns_limit_l_min -19
_diffrn_reflns_number 9452
_diffrn_reflns_theta_full 28.96
_diffrn_reflns_theta_max 28.96
_diffrn_reflns_theta_min 2.13
_exptl_absorpt_coefficient_mu 1.131
_exptl_absorpt_correction_T_max 0.8054
_exptl_absorpt_correction_T_min 0.6300
_exptl_absorpt_correction_type 'not applied'
_exptl_crystal_colour 'pinkish violet'
_exptl_crystal_density_diffrn 1.374
_exptl_crystal_density_meas ?
_exptl_crystal_density_method .
_exptl_crystal_description prism
_exptl_crystal_F_000 668
_exptl_crystal_size_max 0.45
_exptl_crystal_size_mid 0.25
_exptl_crystal_size_min 0.20
_refine_diff_density_max 0.432
_refine_diff_density_min -0.323
_refine_diff_density_rms 0.069
_refine_ls_extinction_method none
_refine_ls_goodness_of_fit_ref 0.957
_refine_ls_hydrogen_treatment mixed
_refine_ls_matrix_type full
_refine_ls_number_parameters 176
_refine_ls_number_reflns 3723
_refine_ls_number_restraints 0
_refine_ls_restrained_S_all 0.957
_refine_ls_R_factor_all 0.1483
_refine_ls_R_factor_gt 0.0544
_refine_ls_shift/su_max 0.000
_refine_ls_shift/su_mean 0.000
_refine_ls_structure_factor_coef Fsqd
_refine_ls_weighting_details
;
calc w=1/[\s^2^(Fo^2^)+(0.0661P)^2^+0.0000P] where 
P=(Fo^2^+2Fc^2^)/3
;
_refine_ls_weighting_scheme calc
_refine_ls_wR_factor_gt 0.1175
_refine_ls_wR_factor_ref 0.1431
_reflns_number_gt 1798
_reflns_number_total 3723
_reflns_threshold_expression >2sigma(I)
_cod_data_source_file b206662a.txt
_cod_data_source_block cotipr5m
_cod_depositor_comments
;
The following automatic conversions were performed:
'_symmetry_cell_setting' value 'Monoclinic' changed to 'monoclinic'
according to '/home/saulius/struct/CIF-dictionaries/cif_core.dic'
dictionary named 'cif_core.dic' version 2.4.1 from 2010-06-29.

Automatic conversion script
Id: cif_fix_enum 1527 2010-12-29 10:47:43Z saulius 
;
_cod_original_cell_volume 1533.3(4)
_cod_original_sg_symbol_H-M P2(1)/n
_cod_database_code 7012000

loop_
_symmetry_equiv_pos_as_xyz
'x, y, z'
'-x+1/2, y+1/2, -z+1/2'
'-x, -y, -z'
'x-1/2, -y-1/2, z-1/2'

loop_
_atom_site_label
_atom_site_type_symbol
_atom_site_fract_x
_atom_site_fract_y
_atom_site_fract_z
_atom_site_U_iso_or_equiv
_atom_site_adp_type
_atom_site_occupancy
_atom_site_symmetry_multiplicity
_atom_site_calc_flag
_atom_site_refinement_flags
_atom_site_disorder_assembly
_atom_site_disorder_group
Co1 Co 0.55302(5) 0.92436(7) 0.07578(3) 0.0428(2) Uani 1 1 d . . .
O1 O 0.4440(3) 0.7218(4) 0.02785(18) 0.0554(9) Uani 1 1 d . . .
O2 O 0.3846(3) 1.0564(3) 0.02754(14) 0.0431(7) Uani 1 1 d . . .
O3 O 0.4590(3) 0.9206(4) 0.16492(15) 0.0551(8) Uani 1 1 d . . .
O4 O 0.7128(3) 0.7977(3) 0.12769(14) 0.0495(7) Uani 1 1 d . . .
O5 O 0.6671(3) 1.1262(3) 0.09871(15) 0.0514(8) Uani 1 1 d . . .
C10 C 0.3634(4) 0.5914(6) 0.0492(3) 0.0586(12) Uani 1 1 d . . .
H10A H 0.3599 0.5109 0.0127 0.070 Uiso 1 1 calc R . .
C11 C 0.4435(5) 0.5243(6) 0.1138(3) 0.0772(16) Uani 1 1 d . . .
H11A H 0.5389 0.4978 0.1055 0.116 Uiso 1 1 calc R . .
H11B H 0.3957 0.4313 0.1269 0.116 Uiso 1 1 calc R . .
H11C H 0.4477 0.6003 0.1508 0.116 Uiso 1 1 calc R . .
C12 C 0.2138(5) 0.6368(7) 0.0560(3) 0.0893(18) Uani 1 1 d . . .
H12A H 0.1690 0.6790 0.0125 0.134 Uiso 1 1 calc R . .
H12B H 0.2138 0.7149 0.0919 0.134 Uiso 1 1 calc R . .
H12C H 0.1618 0.5459 0.0681 0.134 Uiso 1 1 calc R . .
C21 C 0.1570(4) 1.1754(6) 0.0087(3) 0.0711(15) Uani 1 1 d . . .
H21A H 0.1865 1.1886 -0.0367 0.107 Uiso 1 1 calc R . .
H21B H 0.1393 1.2767 0.0279 0.107 Uiso 1 1 calc R . .
H21C H 0.0711 1.1137 0.0048 0.107 Uiso 1 1 calc R . .
C22 C 0.2723(4) 1.0936(5) 0.0555(2) 0.0445(10) Uani 1 1 d . . .
C23 C 0.2519(4) 1.0631(5) 0.1230(2) 0.0534(11) Uani 1 1 d . . .
H23A H 0.1680 1.1025 0.1369 0.064 Uiso 1 1 calc R . .
C24 C 0.3413(5) 0.9804(5) 0.1735(2) 0.0485(11) Uani 1 1 d . . .
C25 C 0.2922(5) 0.9556(6) 0.2436(2) 0.0651(14) Uani 1 1 d . . .
H25A H 0.3636 0.8974 0.2731 0.098 Uiso 1 1 calc R . .
H25B H 0.2039 0.8978 0.2380 0.098 Uiso 1 1 calc R . .
H25C H 0.2778 1.0558 0.2646 0.098 Uiso 1 1 calc R . .
C31 C 0.9131(5) 0.7340(6) 0.2076(3) 0.0668(14) Uani 1 1 d . . .
H31A H 0.8798 0.6299 0.1951 0.100 Uiso 1 1 calc R . .
H31B H 0.9152 0.7484 0.2571 0.100 Uiso 1 1 calc R . .
H31C H 1.0078 0.7478 0.1952 0.100 Uiso 1 1 calc R . .
C32 C 0.8141(4) 0.8527(6) 0.1695(2) 0.0484(11) Uani 1 1 d . . .
C33 C 0.8434(4) 1.0127(6) 0.1804(2) 0.0528(12) Uani 1 1 d . . .
H33A H 0.9172 1.0371 0.2155 0.063 Uiso 1 1 calc R . .
C34 C 0.7758(4) 1.1385(6) 0.1453(2) 0.0510(11) Uani 1 1 d . . .
C35 C 0.8322(5) 1.3010(6) 0.1601(3) 0.0692(14) Uani 1 1 d . . .
H35A H 0.7738 1.3751 0.1316 0.104 Uiso 1 1 calc R . .
H35B H 0.9289 1.3071 0.1496 0.104 Uiso 1 1 calc R . .
H35C H 0.8301 1.3254 0.2085 0.104 Uiso 1 1 calc R . .
H1 H 0.407(5) 0.754(6) -0.007(2) 0.067(18) Uiso 1 1 d . . .

loop_
_atom_site_aniso_label
_atom_site_aniso_U_11
_atom_site_aniso_U_22
_atom_site_aniso_U_33
_atom_site_aniso_U_23
_atom_site_aniso_U_13
_atom_site_aniso_U_12
Co1 0.0373(3) 0.0495(4) 0.0405(3) 0.0005(3) 0.0009(2) 0.0028(3)
O1 0.059(2) 0.054(2) 0.050(2) 0.0113(16) -0.0046(16) -0.0073(16)
O2 0.0325(14) 0.0524(18) 0.0444(16) 0.0026(14) 0.0051(12) 0.0019(13)
O3 0.0478(17) 0.072(2) 0.0460(17) 0.0025(16) 0.0063(13) 0.0066(17)
O4 0.0419(16) 0.0549(19) 0.0486(18) 0.0043(14) -0.0054(14) 0.0040(14)
O5 0.0516(17) 0.0504(18) 0.0487(18) 0.0023(14) -0.0069(14) 0.0003(14)
C10 0.051(3) 0.053(3) 0.071(3) 0.005(3) 0.007(2) -0.002(2)
C11 0.085(4) 0.069(4) 0.081(4) 0.023(3) 0.021(3) 0.003(3)
C12 0.066(4) 0.099(5) 0.104(5) -0.002(4) 0.017(3) -0.003(3)
C21 0.050(3) 0.100(4) 0.065(3) 0.013(3) 0.014(2) 0.033(3)
C22 0.037(2) 0.046(3) 0.050(3) -0.008(2) 0.0062(19) 0.002(2)
C23 0.043(2) 0.070(3) 0.049(3) -0.004(2) 0.014(2) 0.012(2)
C24 0.052(3) 0.048(3) 0.046(3) -0.008(2) 0.008(2) -0.011(2)
C25 0.065(3) 0.084(4) 0.048(3) -0.002(3) 0.014(2) -0.002(3)
C31 0.055(3) 0.064(3) 0.076(4) 0.013(3) -0.013(2) 0.008(3)
C32 0.041(2) 0.063(3) 0.041(3) 0.005(2) 0.006(2) 0.006(2)
C33 0.046(3) 0.058(3) 0.050(3) -0.003(2) -0.011(2) -0.003(2)
C34 0.045(3) 0.059(3) 0.047(3) -0.008(2) 0.001(2) -0.001(2)
C35 0.069(3) 0.062(3) 0.072(4) -0.011(3) -0.010(3) -0.008(3)

loop_
_atom_type_symbol
_atom_type_description
_atom_type_scat_dispersion_real
_atom_type_scat_dispersion_imag
_atom_type_scat_source
C C 0.0033 0.0016 'International Tables Vol C Tables 4.2.6.8 and 6.1.1.4'
H H 0.0000 0.0000 'International Tables Vol C Tables 4.2.6.8 and 6.1.1.4'
O O 0.0106 0.0060 'International Tables Vol C Tables 4.2.6.8 and 6.1.1.4'
Co Co 0.3494 0.9721 'International Tables Vol C Tables 4.2.6.8 and 6.1.1.4'

loop_
_geom_angle_atom_site_label_1
_geom_angle_atom_site_label_2
_geom_angle_atom_site_label_3
_geom_angle
_geom_angle_site_symmetry_1
_geom_angle_site_symmetry_3
_geom_angle_publ_flag
O4 Co1 O3 87.13(11) . . ?
O4 Co1 O5 90.16(11) . . ?
O3 Co1 O5 96.00(12) . . ?
O4 Co1 O2 176.90(11) . . ?
O3 Co1 O2 89.82(11) . . ?
O5 Co1 O2 89.61(11) . . ?
O4 Co1 O1 94.06(13) . . ?
O3 Co1 O1 96.61(12) . . ?
O5 Co1 O1 166.88(12) . . ?
O2 Co1 O1 86.84(12) . . ?
O4 Co1 O2 103.03(11) . 3_675 ?
O3 Co1 O2 169.57(10) . 3_675 ?
O5 Co1 O2 86.45(11) . 3_675 ?
O2 Co1 O2 80.04(10) . 3_675 ?
O1 Co1 O2 80.50(12) . 3_675 ?
C10 O1 Co1 137.4(3) . . ?
C22 O2 Co1 124.7(3) . . ?
C22 O2 Co1 134.9(3) . 3_675 ?
Co1 O2 Co1 99.96(10) . 3_675 ?
C24 O3 Co1 126.6(3) . . ?
C32 O4 Co1 125.3(3) . . ?
C34 O5 Co1 125.0(3) . . ?
O1 C10 C12 111.7(4) . . ?
O1 C10 C11 108.0(4) . . ?
C12 C10 C11 114.2(5) . . ?
O2 C22 C23 125.3(4) . . ?
O2 C22 C21 115.7(4) . . ?
C23 C22 C21 119.0(4) . . ?
C22 C23 C24 128.0(4) . . ?
O3 C24 C23 125.3(4) . . ?
O3 C24 C25 116.4(4) . . ?
C23 C24 C25 118.2(4) . . ?
O4 C32 C33 125.2(4) . . ?
O4 C32 C31 115.9(4) . . ?
C33 C32 C31 118.8(4) . . ?
C34 C33 C32 127.7(4) . . ?
O5 C34 C33 124.1(4) . . ?
O5 C34 C35 116.3(4) . . ?
C33 C34 C35 119.6(4) . . ?

loop_
_geom_bond_atom_site_label_1
_geom_bond_atom_site_label_2
_geom_bond_distance
_geom_bond_site_symmetry_2
_geom_bond_publ_flag
Co1 O4 2.009(3) . ?
Co1 O3 2.037(3) . ?
Co1 O5 2.042(3) . ?
Co1 O2 2.064(3) . ?
Co1 O1 2.151(3) . ?
Co1 O2 2.159(3) 3_675 ?
O1 C10 1.434(5) . ?
O2 C22 1.288(4) . ?
O2 Co1 2.159(3) 3_675 ?
O3 C24 1.250(5) . ?
O4 C32 1.257(5) . ?
O5 C34 1.276(5) . ?
C10 C12 1.484(6) . ?
C10 C11 1.485(6) . ?
C21 C22 1.491(6) . ?
C22 C23 1.367(6) . ?
C23 C24 1.394(6) . ?
C24 C25 1.502(6) . ?
C31 C32 1.501(6) . ?
C32 C33 1.397(6) . ?
C33 C34 1.377(6) . ?
C34 C35 1.494(6) . ?
